data_4062815
loop_
_publ_author_name
'Jes&#x009C;s R. Berenguer'
'Mar&#x0092;a Bernechea'
'Juan Forni&#x008E;s'
'Ana Garc&#x0092;a'
'Elena Lalinde'

_publ_section_title
;
(p-cymene)Ruthenium(II)(diphenylphosphino)alkyne Complexes: Preparation
of (m-Cl)(m-PPh2CCR) Bridged Ru/Pt Heterobimetallic Complexes.
;
_journal_name_full Organometallics
_journal_paper_doi 10.1021/om049676j
_journal_year 2004
_chemical_formula_sum 'C43 H39 Cl2 F10 O P Pt Ru'
_chemical_formula_weight 1159.77
_space_group_IT_number 19
_symmetry_cell_setting orthorhombic
_symmetry_space_group_name_Hall 'P 2ac 2ab'
_symmetry_space_group_name_H-M 'P 21 21 21'
_cell_angle_alpha 90
_cell_angle_beta 90
_cell_angle_gamma 90
_cell_formula_units_Z 4
_cell_length_a 12.9120(2)
_cell_length_b 14.1900(2)
_cell_length_c 23.1560(5)
_cell_measurement_temperature 173.0(10)
_cell_volume 4242.67(13)
_diffrn_ambient_temperature 173.0(10)
_exptl_crystal_density_diffrn 1.816
_cod_depositor_comments
;
The following automatic conversions were performed:
'_symmetry_cell_setting' value 'Orthorhombic' changed to 'orthorhombic'
according to '/home/saulius/struct/CIF-dictionaries/cif_core.dic'
dictionary named 'cif_core.dic' version 2.4.1 from 2010-06-29.

Automatic conversion script
Id: cif_fix_enum 1527 2010-12-29 10:47:43Z saulius 
;
_cod_database_code 4062815

loop_
_symmetry_equiv_pos_as_xyz
'x, y, z'
'-x+1/2, -y, z+1/2'
'x+1/2, -y+1/2, -z'
'-x, y+1/2, -z+1/2'

loop_
_atom_site_label
_atom_site_type_symbol
_atom_site_fract_x
_atom_site_fract_y
_atom_site_fract_z
_atom_site_U_iso_or_equiv
_atom_site_adp_type
_atom_site_occupancy
_atom_site_symmetry_multiplicity
_atom_site_calc_flag
_atom_site_refinement_flags
_atom_site_disorder_assembly
_atom_site_disorder_group
Pt1 Pt -0.10434(2) -0.050972(15) -0.097579(11) 0.02101(7) Uani 1 1 d . . .
Ru1 Ru -0.16317(4) 0.23334(3) -0.08179(2) 0.02158(14) Uani 1 1 d . . .
P1 P -0.26805(14) 0.13141(11) -0.13386(8) 0.0224(4) Uani 1 1 d . . .
Cl2 Cl -0.26605(14) 0.19482(12) 0.00092(8) 0.0318(4) Uani 1 1 d . . .
Cl1 Cl -0.05708(14) 0.09790(10) -0.05481(8) 0.0270(4) Uani 1 1 d . . .
C1 C -0.2553(5) 0.0159(4) -0.1063(3) 0.0231(15) Uani 1 1 d . . .
C2 C -0.2701(5) -0.0465(5) -0.0724(3) 0.0303(16) Uani 1 1 d . . .
C3 C -0.3268(7) -0.1087(4) -0.0296(3) 0.036(2) Uani 1 1 d . . .
C4 C -0.3749(7) -0.1936(5) -0.0615(4) 0.054(3) Uani 1 1 d . . .
H4A H -0.4126 -0.1716 -0.0946 0.082 Uiso 1 1 calc R . .
H4B H -0.4211 -0.2263 -0.0359 0.082 Uiso 1 1 calc R . .
H4C H -0.3209 -0.2355 -0.0737 0.082 Uiso 1 1 calc R . .
C5 C -0.2549(8) -0.1405(6) 0.0185(4) 0.055(3) Uani 1 1 d . . .
H5A H -0.1979 -0.175 0.0022 0.082 Uiso 1 1 calc R . .
H5B H -0.2922 -0.1802 0.0448 0.082 Uiso 1 1 calc R . .
H5C H -0.229 -0.0864 0.0387 0.082 Uiso 1 1 calc R . .
C6 C -0.4135(7) -0.0456(6) -0.0047(4) 0.058(3) Uani 1 1 d . . .
H6A H -0.3833 0.0091 0.013 0.087 Uiso 1 1 calc R . .
H6B H -0.452 -0.0803 0.0237 0.087 Uiso 1 1 calc R . .
H6C H -0.4591 -0.0263 -0.0353 0.087 Uiso 1 1 calc R . .
C7 C -0.4073(5) 0.1430(4) -0.1325(3) 0.0268(15) Uani 1 1 d . . .
C8 C -0.4687(6) 0.0811(5) -0.1646(4) 0.043(2) Uani 1 1 d . . .
H8 H -0.4373 0.0355 -0.1875 0.051 Uiso 1 1 calc R . .
C9 C -0.5755(7) 0.0869(6) -0.1627(5) 0.058(3) Uani 1 1 d . . .
H9 H -0.6163 0.0456 -0.1841 0.069 Uiso 1 1 calc R . .
C10 C -0.6206(6) 0.1553(7) -0.1285(4) 0.055(2) Uani 1 1 d . . .
H10 H -0.6925 0.1595 -0.1272 0.065 Uiso 1 1 calc R . .
C11 C -0.5627(6) 0.2174(6) -0.0961(4) 0.045(2) Uani 1 1 d . . .
H11 H -0.595 0.2622 -0.0729 0.054 Uiso 1 1 calc R . .
C12 C -0.4554(6) 0.2123(5) -0.0985(4) 0.0384(18) Uani 1 1 d . . .
H12 H -0.4154 0.2548 -0.0776 0.046 Uiso 1 1 calc R . .
C13 C -0.2343(6) 0.1251(4) -0.2102(3) 0.0257(16) Uani 1 1 d . . .
C14 C -0.1478(6) 0.0761(4) -0.2269(3) 0.0312(18) Uani 1 1 d . . .
H14 H -0.1112 0.0416 -0.1995 0.037 Uiso 1 1 calc R . .
C15 C -0.1128(7) 0.0765(5) -0.2848(3) 0.044(2) Uani 1 1 d . . .
H15 H -0.0549 0.0422 -0.2961 0.052 Uiso 1 1 calc R . .
C16 C -0.1680(9) 0.1297(6) -0.3237(4) 0.056(3) Uani 1 1 d . . .
H16 H -0.1446 0.1337 -0.3617 0.068 Uiso 1 1 calc R . .
C17 C -0.2575(7) 0.1777(6) -0.3081(4) 0.047(2) Uani 1 1 d . . .
H17 H -0.2955 0.2104 -0.3358 0.057 Uiso 1 1 calc R . .
C18 C -0.2894(6) 0.1767(5) -0.2519(3) 0.0382(19) Uani 1 1 d . . .
H18 H -0.348 0.2104 -0.2411 0.046 Uiso 1 1 calc R . .
C19 C -0.3148(7) 0.4255(5) -0.0628(4) 0.051(2) Uani 1 1 d . . .
H19A H -0.3306 0.4046 -0.0243 0.076 Uiso 1 1 calc R . .
H19B H -0.3692 0.4064 -0.0885 0.076 Uiso 1 1 calc R . .
H19C H -0.3089 0.4929 -0.0632 0.076 Uiso 1 1 calc R . .
C20 C -0.2134(6) 0.3821(4) -0.0822(3) 0.0334(19) Uani 1 1 d . . .
C21 C -0.1997(6) 0.3490(4) -0.1394(3) 0.0338(19) Uani 1 1 d . . .
H21 H -0.2544 0.3533 -0.1654 0.041 Uiso 1 1 calc R . .
C22 C -0.1050(6) 0.3095(4) -0.1579(3) 0.0282(15) Uani 1 1 d . . .
H22 H -0.0973 0.2894 -0.1959 0.034 Uiso 1 1 calc R . .
C23 C -0.0225(6) 0.3006(4) -0.1187(3) 0.0295(17) Uani 1 1 d . . .
C24 C -0.0354(5) 0.3351(4) -0.0607(3) 0.0255(16) Uani 1 1 d . . .
H24 H 0.0191 0.3306 -0.0346 0.031 Uiso 1 1 calc R . .
C25 C -0.1277(6) 0.3746(4) -0.0433(3) 0.0317(18) Uani 1 1 d . . .
H25 H -0.1343 0.3969 -0.0057 0.038 Uiso 1 1 calc R . .
C26 C 0.0825(5) 0.2608(5) -0.1352(3) 0.0283(16) Uani 1 1 d . . .
H26 H 0.113 0.2326 -0.1005 0.034 Uiso 1 1 calc R . .
C27 C 0.0773(6) 0.1840(5) -0.1820(3) 0.038(2) Uani 1 1 d . . .
H27A H 0.0495 0.2103 -0.2169 0.057 Uiso 1 1 calc R . .
H27B H 0.0335 0.1336 -0.169 0.057 Uiso 1 1 calc R . .
H27C H 0.1456 0.1601 -0.1892 0.057 Uiso 1 1 calc R . .
C28 C 0.1510(6) 0.3409(5) -0.1537(3) 0.0386(19) Uani 1 1 d . . .
H28A H 0.12 0.373 -0.1858 0.058 Uiso 1 1 calc R . .
H28B H 0.2175 0.3168 -0.1649 0.058 Uiso 1 1 calc R . .
H28C H 0.1594 0.3842 -0.1222 0.058 Uiso 1 1 calc R . .
C29 C 0.0496(5) -0.0784(4) -0.1049(3) 0.0254(16) Uani 1 1 d . . .
C30 C 0.0991(7) -0.0841(4) -0.1569(3) 0.0300(17) Uani 1 1 d . . .
C31 C 0.2067(6) -0.0963(5) -0.1622(4) 0.0357(19) Uani 1 1 d . . .
C32 C 0.2642(6) -0.1074(5) -0.1132(4) 0.039(2) Uani 1 1 d . . .
C33 C 0.2178(6) -0.1059(5) -0.0594(4) 0.0322(19) Uani 1 1 d . . .
C34 C 0.1113(7) -0.0914(4) -0.0569(3) 0.0300(17) Uani 1 1 d . . .
C35 C -0.1373(5) -0.1775(4) -0.1334(3) 0.0236(16) Uani 1 1 d . . .
C36 C -0.2059(5) -0.1897(4) -0.1787(3) 0.0231(15) Uani 1 1 d . . .
C37 C -0.2344(6) -0.2758(5) -0.1993(3) 0.0328(17) Uani 1 1 d . . .
C38 C -0.1935(6) -0.3556(5) -0.1758(4) 0.038(2) Uani 1 1 d . . .
C39 C -0.1254(6) -0.3482(5) -0.1315(3) 0.0347(19) Uani 1 1 d . . .
C40 C -0.0980(6) -0.2612(4) -0.1105(3) 0.0259(15) Uani 1 1 d . . .
F30 F 0.0471(3) -0.0748(3) -0.20769(19) 0.0398(11) Uani 1 1 d . . .
F31 F 0.2526(4) -0.0990(3) -0.2138(2) 0.0557(14) Uani 1 1 d . . .
F32 F 0.3684(3) -0.1231(3) -0.1166(3) 0.0614(15) Uani 1 1 d . . .
F33 F 0.2754(4) -0.1161(3) -0.0120(2) 0.0496(13) Uani 1 1 d . . .
F34 F 0.0689(3) -0.0899(3) -0.00342(19) 0.0375(11) Uani 1 1 d . . .
F36 F -0.2478(3) -0.1124(3) -0.20433(18) 0.0363(11) Uani 1 1 d . . .
F37 F -0.3020(4) -0.2815(3) -0.2440(2) 0.0498(13) Uani 1 1 d . . .
F38 F -0.2183(4) -0.4407(3) -0.1980(2) 0.0568(13) Uani 1 1 d . . .
F39 F -0.0844(4) -0.4278(2) -0.1080(2) 0.0471(12) Uani 1 1 d . . .
F40 F -0.0349(3) -0.2608(2) -0.06392(19) 0.0399(11) Uani 1 1 d . . .
O1 O -0.4336(13) 0.4413(13) -0.1930(6) 0.266(10) Uani 1 1 d D . .
C80 C -0.4980(11) 0.4952(15) -0.1750(8) 0.87(8) Uani 1 1 d D . .
C81 C -0.6028(12) 0.4502(13) -0.1704(11) 0.216(11) Uani 1 1 d D . .
H81A H -0.5998 0.3873 -0.1855 0.325 Uiso 1 1 calc R . .
H81B H -0.6521 0.4864 -0.1921 0.325 Uiso 1 1 calc R . .
H81C H -0.6237 0.4482 -0.1306 0.325 Uiso 1 1 calc R . .
C82 C -0.472(4) 0.5946(18) -0.1586(18) 0.50(4) Uani 1 1 d D . .
H82A H -0.532 0.6336 -0.1628 0.743 Uiso 1 1 calc R . .
H82B H -0.4177 0.6176 -0.1834 0.743 Uiso 1 1 calc R . .
H82C H -0.4486 0.5962 -0.1192 0.743 Uiso 1 1 calc R . .

loop_
_atom_site_aniso_label
_atom_site_aniso_U_11
_atom_site_aniso_U_22
_atom_site_aniso_U_33
_atom_site_aniso_U_23
_atom_site_aniso_U_13
_atom_site_aniso_U_12
Pt1 0.02386(13) 0.01502(10) 0.02414(14) 0.00067(11) -0.00136(13) -0.00014(11)
Ru1 0.0237(3) 0.0152(2) 0.0259(3) -0.0008(2) 0.0005(2) -0.0010(2)
P1 0.0249(10) 0.0146(8) 0.0277(11) 0.0018(7) -0.0010(8) -0.0017(7)
Cl2 0.0308(10) 0.0362(9) 0.0285(11) -0.0017(7) 0.0062(8) -0.0058(8)
Cl1 0.0304(10) 0.0158(7) 0.0347(11) -0.0013(7) -0.0070(8) -0.0010(7)
C1 0.024(4) 0.021(3) 0.025(4) -0.001(3) 0.003(3) 0.001(3)
C2 0.025(4) 0.017(3) 0.048(5) 0.001(4) -0.007(3) 0.002(3)
C3 0.052(5) 0.018(3) 0.038(5) 0.002(3) 0.021(4) -0.004(3)
C4 0.063(6) 0.026(4) 0.074(6) -0.004(4) 0.027(5) -0.014(4)
C5 0.085(8) 0.051(5) 0.029(5) 0.008(4) 0.016(5) 0.007(5)
C6 0.062(6) 0.038(4) 0.075(7) 0.006(5) 0.040(5) -0.004(5)
C7 0.026(4) 0.019(3) 0.035(4) 0.007(3) -0.003(3) 0.001(3)
C8 0.036(5) 0.030(4) 0.062(6) 0.001(4) -0.009(5) 0.001(3)
C9 0.040(6) 0.045(5) 0.088(8) 0.017(5) -0.026(5) -0.007(4)
C10 0.022(5) 0.075(6) 0.067(6) 0.026(5) -0.010(4) 0.012(4)
C11 0.034(4) 0.061(5) 0.040(5) 0.007(4) -0.002(4) 0.014(4)
C12 0.033(4) 0.047(4) 0.036(4) 0.005(4) -0.007(4) 0.004(3)
C13 0.042(5) 0.021(3) 0.014(4) 0.004(3) -0.008(3) -0.009(3)
C14 0.044(5) 0.021(3) 0.029(4) 0.002(3) 0.000(4) -0.007(3)
C15 0.059(6) 0.041(4) 0.030(5) -0.001(3) 0.014(5) -0.013(4)
C16 0.091(8) 0.066(6) 0.012(4) 0.004(4) -0.005(5) -0.014(6)
C17 0.067(6) 0.048(5) 0.026(5) 0.015(4) -0.020(4) 0.002(5)
C18 0.048(5) 0.034(4) 0.033(5) 0.006(3) -0.004(4) -0.001(4)
C19 0.049(6) 0.030(4) 0.072(6) -0.016(4) 0.005(5) 0.011(4)
C20 0.038(4) 0.012(3) 0.050(6) -0.008(3) 0.000(4) -0.002(3)
C21 0.039(5) 0.018(3) 0.044(5) 0.009(3) -0.008(4) -0.003(3)
C22 0.031(4) 0.019(3) 0.034(4) 0.006(3) 0.005(4) 0.002(3)
C23 0.033(4) 0.019(3) 0.037(5) 0.005(3) 0.004(4) -0.010(3)
C24 0.020(4) 0.024(3) 0.032(4) 0.006(3) -0.001(3) -0.010(3)
C25 0.040(5) 0.017(3) 0.038(5) -0.006(3) 0.004(4) -0.013(3)
C26 0.027(4) 0.031(3) 0.027(4) 0.006(3) 0.000(3) -0.007(3)
C27 0.028(5) 0.044(4) 0.041(5) -0.013(4) 0.004(4) -0.001(3)
C28 0.032(4) 0.040(4) 0.044(5) 0.004(4) 0.008(4) -0.002(4)
C29 0.023(4) 0.023(3) 0.030(4) -0.004(3) -0.007(3) -0.001(3)
C30 0.033(4) 0.026(3) 0.031(4) -0.004(3) 0.003(4) 0.005(3)
C31 0.032(5) 0.032(4) 0.043(5) 0.001(4) 0.007(4) 0.000(3)
C32 0.021(4) 0.025(4) 0.070(7) -0.003(4) -0.003(4) 0.003(3)
C33 0.030(5) 0.019(3) 0.047(5) 0.001(3) -0.015(4) -0.003(3)
C34 0.039(5) 0.018(3) 0.033(5) 0.001(3) 0.001(4) -0.002(3)
C35 0.028(4) 0.020(3) 0.022(4) 0.001(3) 0.006(3) 0.005(3)
C36 0.028(4) 0.025(3) 0.016(4) 0.004(3) 0.004(3) 0.005(3)
C37 0.043(5) 0.042(4) 0.013(4) -0.006(3) -0.001(3) -0.009(4)
C38 0.047(5) 0.022(4) 0.043(5) -0.009(3) 0.011(4) -0.009(3)
C39 0.040(5) 0.025(3) 0.039(5) 0.009(3) -0.006(4) -0.004(3)
C40 0.026(4) 0.018(3) 0.034(4) -0.001(3) -0.004(3) -0.005(3)
F30 0.041(3) 0.051(3) 0.028(3) -0.0001(19) 0.002(2) 0.009(2)
F31 0.043(3) 0.063(3) 0.061(4) 0.004(3) 0.016(3) 0.005(2)
F32 0.025(3) 0.058(3) 0.101(5) 0.002(3) 0.003(3) 0.004(2)
F33 0.035(3) 0.046(3) 0.068(4) -0.005(2) -0.024(3) 0.008(2)
F34 0.045(3) 0.034(2) 0.034(3) -0.0021(19) -0.012(2) 0.0011(18)
F36 0.048(3) 0.028(2) 0.033(3) 0.0040(18) -0.008(2) 0.0005(19)
F37 0.069(3) 0.043(2) 0.037(3) -0.004(2) -0.014(3) -0.014(2)
F38 0.081(4) 0.026(2) 0.063(3) -0.012(2) -0.013(3) -0.016(3)
F39 0.058(3) 0.0145(17) 0.069(3) 0.0051(18) -0.010(3) 0.0016(17)
F40 0.052(3) 0.0176(19) 0.050(3) 0.0045(18) -0.018(2) 0.0043(19)
O1 0.259(19) 0.37(2) 0.168(14) 0.102(15) -0.098(14) -0.178(18)
C80 0.024(10) 1.92(19) 0.66(8) 1.03(11) 0.03(2) 0.11(4)
C81 0.105(14) 0.153(16) 0.39(4) 0.01(2) 0.038(19) -0.021(15)
C82 0.61(9) 0.31(5) 0.56(8) -0.19(5) 0.00(7) -0.02(5)

loop_
_geom_bond_atom_site_label_1
_geom_bond_atom_site_label_2
_geom_bond_distance
_geom_bond_site_symmetry_2
_geom_bond_publ_flag
Pt1 C35 2.023(6) . ?
Pt1 C29 2.033(7) . ?
Pt1 C1 2.177(6) . ?
Pt1 C2 2.218(7) . ?
Pt1 Cl1 2.4116(15) . ?
Ru1 C21 2.167(7) . ?
Ru1 C22 2.199(7) . ?
Ru1 C20 2.209(6) . ?
Ru1 C23 2.223(7) . ?
Ru1 C25 2.241(6) . ?
Ru1 C24 2.246(6) . ?
Ru1 P1 2.3194(18) . ?
Ru1 Cl2 2.3941(18) . ?
Ru1 Cl1 2.4413(16) . ?
P1 C1 1.766(6) . ?
P1 C7 1.806(7) . ?
P1 C13 1.823(7) . ?
C1 C2 1.199(9) . ?
C2 C3 1.517(10) . ?
C3 C5 1.518(12) . ?
C3 C4 1.542(10) . ?
C3 C6 1.545(11) . ?
C4 H4A 0.96 . ?
C4 H4B 0.96 . ?
C4 H4C 0.96 . ?
C5 H5A 0.96 . ?
C5 H5B 0.96 . ?
C5 H5C 0.96 . ?
C6 H6A 0.96 . ?
C6 H6B 0.96 . ?
C6 H6C 0.96 . ?
C7 C8 1.397(10) . ?
C7 C12 1.404(10) . ?
C8 C9 1.383(12) . ?
C8 H8 0.93 . ?
C9 C10 1.382(13) . ?
C9 H9 0.93 . ?
C10 C11 1.378(12) . ?
C10 H10 0.93 . ?
C11 C12 1.388(10) . ?
C11 H11 0.93 . ?
C12 H12 0.93 . ?
C13 C14 1.371(10) . ?
C13 C18 1.404(10) . ?
C14 C15 1.414(10) . ?
C14 H14 0.93 . ?
C15 C16 1.374(12) . ?
C15 H15 0.93 . ?
C16 C17 1.390(13) . ?
C16 H16 0.93 . ?
C17 C18 1.366(11) . ?
C17 H17 0.93 . ?
C18 H18 0.93 . ?
C19 C20 1.514(10) . ?
C19 H19A 0.96 . ?
C19 H19B 0.96 . ?
C19 H19C 0.96 . ?
C20 C21 1.419(10) . ?
C20 C25 1.430(10) . ?
C21 C22 1.411(10) . ?
C21 H21 0.93 . ?
C22 C23 1.405(10) . ?
C22 H22 0.93 . ?
C23 C24 1.440(10) . ?
C23 C26 1.518(10) . ?
C24 C25 1.376(10) . ?
C24 H24 0.93 . ?
C25 H25 0.93 . ?
C26 C28 1.503(9) . ?
C26 C27 1.537(9) . ?
C26 H26 0.98 . ?
C27 H27A 0.96 . ?
C27 H27B 0.96 . ?
C27 H27C 0.96 . ?
C28 H28A 0.96 . ?
C28 H28B 0.96 . ?
C28 H28C 0.96 . ?
C29 C30 1.366(10) . ?
C29 C34 1.379(10) . ?
C30 F30 1.360(9) . ?
C30 C31 1.406(11) . ?
C31 F31 1.333(9) . ?
C31 C32 1.365(11) . ?
C32 F32 1.366(8) . ?
C32 C33 1.383(11) . ?
C33 F33 1.335(8) . ?
C33 C34 1.392(11) . ?
C34 F34 1.354(8) . ?
C35 C36 1.385(9) . ?
C35 C40 1.395(9) . ?
C36 C37 1.361(9) . ?
C36 F36 1.360(7) . ?
C37 F37 1.356(8) . ?
C37 C38 1.362(11) . ?
C38 F38 1.351(8) . ?
C38 C39 1.354(11) . ?
C39 F39 1.361(8) . ?
C39 C40 1.374(9) . ?
C40 F40 1.351(7) . ?
O1 C80 1.205(10) . ?
C80 C82 1.500(10) . ?
C80 C81 1.500(10) . ?
C81 H81A 0.96 . ?
C81 H81B 0.96 . ?
C81 H81C 0.96 . ?
C82 H82A 1.0075 . ?
C82 H82B 1.0084 . ?
C82 H82C 1.0075 . ?
